data_4067648
loop_
_publ_author_name
'Nakagawa, Takafumi'
'Seino, Hidetake'
'Mizobe, Yasushi'

_publ_section_title
;
 Reactions of Bis(chalcogenolato) Complexes [(\h5-C5Me5)Ir(CO)(ETol)2] (E
 = Se, S; Tol =p-Tolyl) with [Pt(PPh3)3]. Formation of Tri- or Dinuclear
 Mixed-Metal Complexes with Bridging Chalcogenido or Chalcogenolato
 Ligands
;
_journal_issue 10
_journal_name_full Organometallics
_journal_page_first 2254
_journal_paper_doi 10.1021/om9010609
_journal_volume 29
_journal_year 2010
_chemical_formula_moiety 'C62 H58 Ir O P2 Pt2 S2 '
_chemical_formula_sum 'C62 H58 Ir O P2 Pt2 S2'
_chemical_formula_weight 1527.61
_space_group_IT_number 14
_symmetry_cell_setting monoclinic
_symmetry_Int_Tables_number 14
_symmetry_space_group_name_Hall '-P 2yn'
_symmetry_space_group_name_H-M 'P 1 21/n 1'
_audit_creation_date 2007-12-27
_audit_creation_method 'by CrystalStructure 3.8.0'
_audit_update_record '? [Cp*Ir{Pt(PPh3)}2(m2-CO)(m2-SPh)2] (7')'
_cell_angle_alpha 90.0000
_cell_angle_beta 114.5349(9)
_cell_angle_gamma 90.0000
_cell_formula_units_Z 4
_cell_length_a 11.2868(8)
_cell_length_b 40.900(2)
_cell_length_c 12.8571(8)
_cell_measurement_reflns_used 11354
_cell_measurement_temperature 113.1
_cell_measurement_theta_max 27.5
_cell_measurement_theta_min 3.0
_cell_volume 5399.3(6)
_computing_cell_refinement CrystalClear
_computing_data_collection CrystalClear
_computing_data_reduction CrystalStructure
_computing_publication_material 'CrystalStructure 3.8.0'
_computing_structure_refinement CRYSTALS
_computing_structure_solution 'DIRDIF99 (PATTY)'
_diffrn_detector_area_resol_mean 7.31
_diffrn_measured_fraction_theta_full 0.979
_diffrn_measured_fraction_theta_max 0.979
_diffrn_measurement_device_type 'Rigaku Mercury'
_diffrn_measurement_method \w
_diffrn_radiation_type 'Mo K\a'
_diffrn_radiation_wavelength 0.71070
_diffrn_reflns_av_R_equivalents 0.073
_diffrn_reflns_limit_h_max 14
_diffrn_reflns_limit_h_min -14
_diffrn_reflns_limit_k_max 52
_diffrn_reflns_limit_k_min -52
_diffrn_reflns_limit_l_max 16
_diffrn_reflns_limit_l_min -16
_diffrn_reflns_number 48523
_diffrn_reflns_theta_full 27.48
_diffrn_reflns_theta_max 27.48
_exptl_absorpt_coefficient_mu 7.792
_exptl_absorpt_correction_T_max 0.210
_exptl_absorpt_correction_T_min 0.137
_exptl_absorpt_correction_type numerical
_exptl_absorpt_process_details
;
    Higashi, T. (1999). Program for Absorption Correction.
    Rigaku Corporation, Tokyo, Japan.
;
_exptl_crystal_colour red
_exptl_crystal_density_diffrn 1.879
_exptl_crystal_density_method 'not measured'
_exptl_crystal_description prism
_exptl_crystal_F_000 2932.00
_exptl_crystal_size_max 0.40
_exptl_crystal_size_mid 0.40
_exptl_crystal_size_min 0.20
_refine_diff_density_max 6.39
_refine_diff_density_min -6.23
_refine_ls_extinction_method none
_refine_ls_goodness_of_fit_ref 1.357
_refine_ls_hydrogen_treatment refall
_refine_ls_number_parameters 675
_refine_ls_number_reflns 12125
_refine_ls_R_factor_gt 0.0553
_refine_ls_shift/su_max 0.0000
_refine_ls_structure_factor_coef Fsqd
_refine_ls_weighting_details 'w = 1/[0.0010Fo^2^ + 1.5000\s(Fo^2^) + 0.1000]/(4Fo^2^)'
_refine_ls_weighting_scheme calc
_refine_ls_wR_factor_ref 0.1442
_reflns_number_gt 10940
_reflns_number_total 12125
_reflns_threshold_expression F^2^>2.0\s(F^2^)
_cod_data_source_file om9010609_si_001.cif
_cod_data_source_block General
_cod_original_cell_volume 5399.4(6)
_cod_original_formula_sum 'C62 H58 Ir O P2 Pt2 S2 '
_cod_database_code 4067648

loop_
_symmetry_equiv_pos_site_id
_symmetry_equiv_pos_as_xyz
1 +X,+Y,+Z
2 1/2-X,1/2+Y,1/2-Z
3 -X,-Y,-Z
4 1/2+X,1/2-Y,1/2+Z

loop_
_atom_site_label
_atom_site_type_symbol
_atom_site_fract_x
_atom_site_fract_y
_atom_site_fract_z
_atom_site_U_iso_or_equiv
_atom_site_adp_type
_atom_site_occupancy
_atom_site_symmetry_multiplicity
_atom_site_calc_flag
_atom_site_refinement_flags
Pt(1) Pt 0.24952(3) 0.110830(10) 0.46095(3) 0.02545(8) Uani 1.00 1 d .
Pt(2) Pt 0.11904(3) 0.106670(10) 0.22207(3) 0.02672(8) Uani 1.00 1 d .
Ir(1) Ir 0.20951(3) 0.053050(10) 0.34923(2) 0.02464(8) Uani 1.00 1 d .
S(1) S 0.4044(2) 0.07271(7) 0.4707(2) 0.0233(6) Uani 0.75 1 d P
S(2) S 0.03556(16) 0.12880(4) 0.35282(14) 0.0210(3) Uiso 1.00 1 d .
S(3) S 0.2860(8) 0.0724(2) 0.2282(6) 0.0318(16) Uiso 0.25 1 d P
P(1) P 0.33532(18) 0.14448(5) 0.61189(17) 0.0277(4) Uani 1.00 1 d .
P(2) P 0.06687(17) 0.13799(5) 0.06830(16) 0.0224(4) Uani 1.00 1 d .
O(1) O 0.2510(7) 0.05863(19) 0.1306(6) 0.0404(18) Uiso 0.75 1 d P
O(2) O 0.478(2) 0.0655(6) 0.568(2) 0.048(6) Uiso 0.25 1 d P
C(1) C 0.2081(8) -0.0004(2) 0.3686(9) 0.045(2) Uani 1.00 1 d .
C(2) C 0.1900(10) 0.0153(2) 0.4639(7) 0.048(2) Uani 1.00 1 d .
C(3) C 0.0750(9) 0.0319(2) 0.4202(8) 0.043(2) Uani 1.00 1 d .
C(4) C 0.0174(8) 0.0290(2) 0.3010(8) 0.043(2) Uani 1.00 1 d .
C(5) C 0.0988(9) 0.0087(2) 0.2681(7) 0.041(2) Uani 1.00 1 d .
C(6) C 0.3160(10) -0.0233(2) 0.3780(11) 0.075(3) Uani 1.00 1 d .
C(7) C 0.2810(12) 0.0111(2) 0.5879(9) 0.081(4) Uani 1.00 1 d .
C(8) C 0.0143(13) 0.0496(2) 0.4902(11) 0.074(4) Uani 1.00 1 d .
C(9) C -0.1128(9) 0.0424(2) 0.2185(10) 0.070(3) Uani 1.00 1 d .
C(10) C 0.0761(12) -0.0027(3) 0.1498(8) 0.076(4) Uani 1.00 1 d .
C(11) C 0.2114(10) 0.0697(2) 0.1966(8) 0.026(2) Uiso 0.75 1 d P
C(12) C 0.5053(8) 0.0880(2) 0.4067(7) 0.0229(18) Uiso 0.75 1 d P
C(13) C 0.5742(11) 0.1186(2) 0.4468(9) 0.035(2) Uiso 0.75 1 d P
C(14) C 0.6517(19) 0.1296(5) 0.3992(17) 0.059(6) Uiso 0.75 1 d P
C(15) C 0.6810(15) 0.1099(4) 0.3154(14) 0.044(3) Uiso 0.75 1 d P
C(16) C 0.6147(15) 0.0794(3) 0.2834(12) 0.042(3) Uiso 0.75 1 d P
C(17) C 0.5276(10) 0.0698(2) 0.3254(9) 0.034(2) Uiso 0.75 1 d P
C(18) C 0.0184(6) 0.17205(16) 0.3479(5) 0.0222(17) Uani 1.00 1 d .
C(19) C -0.0765(7) 0.1857(2) 0.3751(6) 0.033(2) Uani 1.00 1 d .
C(20) C -0.0955(9) 0.2193(2) 0.3695(7) 0.046(2) Uani 1.00 1 d .
C(21) C -0.0207(9) 0.2400(2) 0.3369(7) 0.051(2) Uani 1.00 1 d .
C(22) C 0.0745(9) 0.2263(2) 0.3082(6) 0.040(2) Uani 1.00 1 d .
C(23) C 0.0970(7) 0.19256(18) 0.3146(6) 0.0293(19) Uani 1.00 1 d .
C(24) C 0.4206(7) 0.1236(2) 0.7500(7) 0.037(2) Uani 1.00 1 d .
C(25) C 0.3916(8) 0.1292(2) 0.8433(7) 0.041(2) Uani 1.00 1 d .
C(26) C 0.4569(9) 0.1124(2) 0.9443(8) 0.046(2) Uani 1.00 1 d .
C(27) C 0.5604(10) 0.0918(2) 0.9551(9) 0.059(3) Uani 1.00 1 d .
C(28) C 0.5915(10) 0.0865(2) 0.8653(9) 0.063(3) Uani 1.00 1 d .
C(29) C 0.5191(10) 0.1019(2) 0.7609(9) 0.053(3) Uani 1.00 1 d .
C(30) C 0.2184(6) 0.17074(18) 0.6362(6) 0.0261(18) Uani 1.00 1 d .
C(31) C 0.2348(6) 0.20457(18) 0.6519(6) 0.0277(19) Uani 1.00 1 d .
C(32) C 0.1423(7) 0.22331(19) 0.6711(6) 0.031(2) Uani 1.00 1 d .
C(33) C 0.0361(7) 0.2082(2) 0.6782(6) 0.035(2) Uani 1.00 1 d .
C(34) C 0.0202(7) 0.1746(2) 0.6632(6) 0.032(2) Uani 1.00 1 d .
C(35) C 0.1088(6) 0.15622(19) 0.6411(6) 0.0280(19) Uani 1.00 1 d .
C(36) C 0.4605(6) 0.17247(18) 0.6099(5) 0.0249(18) Uani 1.00 1 d .
C(37) C 0.5765(7) 0.1789(2) 0.7044(6) 0.033(2) Uani 1.00 1 d .
C(38) C 0.6700(8) 0.1995(2) 0.6946(7) 0.040(2) Uani 1.00 1 d .
C(39) C 0.6495(8) 0.2139(2) 0.5916(7) 0.040(2) Uani 1.00 1 d .
C(40) C 0.5334(8) 0.2081(2) 0.4976(7) 0.043(2) Uani 1.00 1 d .
C(41) C 0.4411(7) 0.1874(2) 0.5078(7) 0.038(2) Uani 1.00 1 d .
C(42) C 0.2034(7) 0.16296(19) 0.0700(6) 0.0279(19) Uani 1.00 1 d .
C(43) C 0.1956(7) 0.18040(18) -0.0246(6) 0.0288(19) Uani 1.00 1 d .
C(44) C 0.2970(9) 0.1998(2) -0.0206(7) 0.042(2) Uani 1.00 1 d .
C(45) C 0.4093(9) 0.2012(2) 0.0782(8) 0.051(3) Uani 1.00 1 d .
C(46) C 0.4197(8) 0.1834(2) 0.1724(8) 0.057(3) Uani 1.00 1 d .
C(47) C 0.3161(7) 0.1644(2) 0.1701(7) 0.043(2) Uani 1.00 1 d .
C(48) C -0.0653(6) 0.16640(18) 0.0452(5) 0.0248(18) Uani 1.00 1 d .
C(49) C -0.0616(7) 0.19975(18) 0.0216(6) 0.0295(19) Uani 1.00 1 d .
C(50) C -0.1667(8) 0.2201(2) 0.0104(6) 0.040(2) Uani 1.00 1 d .
C(51) C -0.2737(8) 0.2070(2) 0.0227(6) 0.039(2) Uani 1.00 1 d .
C(52) C -0.2783(7) 0.1745(2) 0.0447(7) 0.039(2) Uani 1.00 1 d .
C(53) C -0.1727(7) 0.1546(2) 0.0589(6) 0.030(2) Uani 1.00 1 d .
C(54) C 0.0154(7) 0.11803(18) -0.0706(6) 0.0281(19) Uani 1.00 1 d .
C(55) C -0.1109(8) 0.1204(2) -0.1565(6) 0.035(2) Uani 1.00 1 d .
C(56) C -0.1460(9) 0.1049(2) -0.2607(8) 0.044(2) Uani 1.00 1 d .
C(57) C -0.0570(9) 0.0864(2) -0.2816(8) 0.050(3) Uani 1.00 1 d .
C(58) C 0.0685(9) 0.0835(2) -0.1994(7) 0.042(2) Uani 1.00 1 d .
C(59) C 0.1053(8) 0.0994(2) -0.0942(7) 0.036(2) Uani 1.00 1 d .
C(61) C 0.379(3) 0.0748(8) 0.492(2) 0.015(8) Uiso 0.25 1 d P
C(62) C 0.449(3) 0.0889(8) 0.284(2) 0.039(7) Uiso 0.25 1 d P
C(63) C 0.505(4) 0.1120(11) 0.379(4) 0.060(11) Uiso 0.25 1 d P
C(64) C 0.669(4) 0.1223(11) 0.414(3) 0.030(9) Uiso 0.25 1 d P
C(65) C 0.698(4) 0.1124(10) 0.356(4) 0.043(11) Uiso 0.25 1 d P
C(66) C 0.649(5) 0.0903(16) 0.288(4) 0.064(14) Uiso 0.25 1 d P
C(67) C 0.535(6) 0.0793(14) 0.231(5) 0.085(16) Uiso 0.25 1 d P
C(68) C 0.3886(14) 0.0160(3) 0.0005(12) 0.092(5) Uani 1.00 1 d .
C(69) C 0.4673(17) 0.0020(3) 0.0936(13) 0.097(5) Uani 1.00 1 d .
C(70) C 0.5825(19) -0.0166(4) 0.0948(13) 0.120(7) Uani 1.00 1 d .
H(1) H 0.3070 -0.0304 0.3047 0.088 Uiso 1.00 1 c R
H(2) H 0.3128 -0.0417 0.4219 0.088 Uiso 1.00 1 c R
H(3) H 0.3970 -0.0124 0.4158 0.088 Uiso 1.00 1 c R
H(4) H 0.3492 -0.0034 0.5935 0.088 Uiso 1.00 1 c R
H(5) H 0.2349 0.0023 0.6287 0.088 Uiso 1.00 1 c R
H(6) H 0.3168 0.0317 0.6196 0.088 Uiso 1.00 1 c R
H(7) H 0.0703 0.0481 0.5692 0.107 Uiso 1.00 1 c R
H(8) H -0.0671 0.0398 0.4765 0.107 Uiso 1.00 1 c R
H(9) H 0.0014 0.0720 0.4682 0.107 Uiso 1.00 1 c R
H(10) H -0.1497 0.0558 0.2577 0.081 Uiso 1.00 1 c R
H(11) H -0.1698 0.0247 0.1831 0.081 Uiso 1.00 1 c R
H(12) H -0.1003 0.0550 0.1617 0.081 Uiso 1.00 1 c R
H(13) H -0.0035 0.0065 0.0972 0.098 Uiso 1.00 1 c R
H(14) H 0.0699 -0.0258 0.1466 0.098 Uiso 1.00 1 c R
H(15) H 0.1450 0.0041 0.1306 0.098 Uiso 1.00 1 c R
H(16) H -0.1290 0.1718 0.3978 0.037 Uiso 1.00 1 c R
H(17) H -0.1614 0.2282 0.3890 0.052 Uiso 1.00 1 c R
H(18) H -0.0331 0.2630 0.3342 0.052 Uiso 1.00 1 c R
H(19) H 0.1253 0.2400 0.2831 0.044 Uiso 1.00 1 c R
H(20) H 0.1640 0.1835 0.2970 0.033 Uiso 1.00 1 c R
H(21) H 0.3251 0.1444 0.8368 0.045 Uiso 1.00 1 c R
H(22) H 0.4328 0.1151 1.0064 0.057 Uiso 1.00 1 c R
H(23) H 0.6099 0.0815 1.0262 0.070 Uiso 1.00 1 c R
H(24) H 0.6608 0.0722 0.8730 0.075 Uiso 1.00 1 c R
H(25) H 0.5377 0.0977 0.6965 0.064 Uiso 1.00 1 c R
H(26) H 0.3090 0.2149 0.6493 0.034 Uiso 1.00 1 c R
H(27) H 0.1525 0.2464 0.6796 0.036 Uiso 1.00 1 c R
H(28) H -0.0260 0.2209 0.6926 0.043 Uiso 1.00 1 c R
H(29) H -0.0519 0.1642 0.6692 0.039 Uiso 1.00 1 c R
H(30) H 0.0955 0.1333 0.6290 0.034 Uiso 1.00 1 c R
H(31) H 0.5910 0.1695 0.7762 0.038 Uiso 1.00 1 c R
H(32) H 0.7487 0.2037 0.7597 0.049 Uiso 1.00 1 c R
H(33) H 0.7144 0.2274 0.5849 0.051 Uiso 1.00 1 c R
H(34) H 0.5173 0.2182 0.4265 0.052 Uiso 1.00 1 c R
H(35) H 0.3619 0.1836 0.4428 0.043 Uiso 1.00 1 c R
H(36) H 0.1187 0.1789 -0.0934 0.036 Uiso 1.00 1 c R
H(37) H 0.2889 0.2125 -0.0852 0.055 Uiso 1.00 1 c R
H(38) H 0.4804 0.2144 0.0821 0.068 Uiso 1.00 1 c R
H(39) H 0.4987 0.1834 0.2397 0.071 Uiso 1.00 1 c R
H(40) H 0.3220 0.1527 0.2359 0.053 Uiso 1.00 1 c R
H(41) H 0.0117 0.2085 0.0129 0.035 Uiso 1.00 1 c R
H(42) H -0.1647 0.2427 -0.0054 0.044 Uiso 1.00 1 c R
H(43) H -0.3442 0.2208 0.0153 0.046 Uiso 1.00 1 c R
H(44) H -0.3530 0.1655 0.0504 0.047 Uiso 1.00 1 c R
H(45) H -0.1740 0.1322 0.0781 0.040 Uiso 1.00 1 c R
H(46) H -0.1736 0.1330 -0.1427 0.045 Uiso 1.00 1 c R
H(47) H -0.2324 0.1068 -0.3180 0.056 Uiso 1.00 1 c R
H(48) H -0.0809 0.0761 -0.3537 0.068 Uiso 1.00 1 c R
H(49) H 0.1295 0.0702 -0.2130 0.060 Uiso 1.00 1 c R
H(50) H 0.1926 0.0980 -0.0384 0.047 Uiso 1.00 1 c R
H(52) H 0.4528 0.0040 0.1610 0.121 Uiso 1.00 1 c R
H(53) H 0.6310 -0.0302 0.1584 0.144 Uiso 1.00 1 c R
H(51) H 0.3096 0.0255 -0.0042 0.112 Uiso 1.00 1 c R

loop_
_atom_site_aniso_label
_atom_site_aniso_U_11
_atom_site_aniso_U_22
_atom_site_aniso_U_33
_atom_site_aniso_U_12
_atom_site_aniso_U_13
_atom_site_aniso_U_23
Pt(1) 0.02143(16) 0.01812(15) 0.03547(18) 0.00249(10) 0.01050(13) 0.00044(11)
Pt(2) 0.03912(19) 0.02247(16) 0.03143(18) 0.01184(12) 0.02747(14) 0.01142(11)
Ir(1) 0.03163(17) 0.01769(15) 0.03204(17) 0.00583(11) 0.02064(13) 0.00704(11)
S(1) 0.0256(13) 0.0256(13) 0.0241(14) 0.0081(10) 0.0157(11) 0.0059(9)
P(1) 0.0233(9) 0.0244(9) 0.0348(10) 0.0026(7) 0.0114(7) -0.0013(7)
P(2) 0.0243(8) 0.0246(9) 0.0243(9) 0.0030(7) 0.0160(7) 0.0061(7)
C(1) 0.038(4) 0.019(4) 0.081(7) 0.002(3) 0.028(4) 0.001(4)
C(2) 0.073(6) 0.032(4) 0.029(4) -0.022(4) 0.010(4) 0.014(3)
C(3) 0.069(6) 0.030(4) 0.057(5) -0.020(4) 0.054(5) -0.013(3)
C(4) 0.039(4) 0.029(4) 0.064(6) -0.003(3) 0.025(4) 0.007(4)
C(5) 0.060(5) 0.032(4) 0.034(4) -0.016(4) 0.021(4) -0.011(3)
C(6) 0.058(6) 0.025(5) 0.137(11) 0.007(4) 0.036(7) 0.007(5)
C(7) 0.109(10) 0.060(7) 0.050(6) -0.033(6) 0.009(6) 0.027(5)
C(8) 0.116(10) 0.059(7) 0.092(9) -0.025(6) 0.087(8) -0.009(6)
C(9) 0.042(5) 0.061(7) 0.098(9) 0.001(5) 0.021(5) 0.015(6)
C(10) 0.124(11) 0.075(8) 0.046(6) -0.026(7) 0.053(6) -0.021(5)
C(18) 0.028(3) 0.017(3) 0.019(3) -0.002(2) 0.007(2) -0.002(2)
C(19) 0.027(3) 0.039(4) 0.027(4) 0.005(3) 0.004(3) -0.006(3)
C(20) 0.050(5) 0.039(5) 0.042(5) 0.022(4) 0.012(4) -0.002(3)
C(21) 0.066(6) 0.026(4) 0.038(5) 0.011(4) -0.003(4) -0.004(3)
C(22) 0.056(5) 0.028(4) 0.025(4) -0.011(3) 0.005(3) 0.004(3)
C(23) 0.038(4) 0.024(3) 0.021(3) -0.004(3) 0.008(3) 0.003(2)
C(24) 0.030(4) 0.039(4) 0.043(4) 0.003(3) 0.017(3) 0.020(3)
C(25) 0.033(4) 0.041(4) 0.038(4) -0.001(3) 0.005(3) 0.001(3)
C(26) 0.050(5) 0.054(6) 0.037(5) -0.005(4) 0.021(4) 0.006(4)
C(27) 0.064(6) 0.064(7) 0.048(6) 0.014(5) 0.021(5) 0.026(5)
C(28) 0.051(6) 0.060(7) 0.076(7) 0.021(5) 0.024(5) 0.021(5)
C(29) 0.059(6) 0.048(5) 0.053(6) 0.019(4) 0.023(4) 0.017(4)
C(30) 0.026(3) 0.026(3) 0.030(3) 0.005(2) 0.014(2) 0.003(2)
C(31) 0.024(3) 0.025(3) 0.036(4) -0.003(2) 0.015(3) -0.001(3)
C(32) 0.037(4) 0.027(4) 0.027(3) 0.006(3) 0.012(3) 0.005(2)
C(33) 0.035(4) 0.035(4) 0.037(4) 0.012(3) 0.018(3) 0.005(3)
C(34) 0.028(3) 0.044(4) 0.026(3) -0.002(3) 0.013(3) 0.002(3)
C(35) 0.027(3) 0.032(4) 0.028(3) -0.007(3) 0.013(3) 0.001(3)
C(36) 0.019(3) 0.031(3) 0.023(3) 0.002(2) 0.008(2) -0.007(2)
C(37) 0.032(4) 0.041(4) 0.022(3) 0.000(3) 0.010(3) -0.006(3)
C(38) 0.036(4) 0.046(5) 0.040(4) -0.006(3) 0.017(3) -0.012(3)
C(39) 0.038(4) 0.043(4) 0.048(5) -0.004(3) 0.027(3) -0.008(3)
C(40) 0.044(4) 0.048(5) 0.039(4) 0.001(4) 0.020(4) 0.009(3)
C(41) 0.026(4) 0.047(5) 0.035(4) 0.003(3) 0.007(3) 0.003(3)
C(42) 0.031(3) 0.037(4) 0.021(3) 0.005(3) 0.015(3) 0.000(2)
C(43) 0.033(4) 0.030(3) 0.027(3) -0.003(3) 0.015(3) 0.001(3)
C(44) 0.061(5) 0.032(4) 0.044(5) -0.018(4) 0.032(4) -0.003(3)
C(45) 0.044(5) 0.065(6) 0.062(6) -0.027(4) 0.041(4) -0.026(5)
C(46) 0.028(4) 0.097(8) 0.051(6) -0.019(4) 0.022(4) -0.030(5)
C(47) 0.034(4) 0.070(6) 0.028(4) 0.001(4) 0.016(3) -0.007(4)
C(48) 0.026(3) 0.033(3) 0.018(3) 0.001(2) 0.011(2) -0.001(2)
C(49) 0.036(4) 0.025(3) 0.026(3) 0.001(3) 0.011(3) 0.001(2)
C(50) 0.047(4) 0.029(4) 0.034(4) 0.018(3) 0.007(3) -0.004(3)
C(51) 0.043(4) 0.047(5) 0.026(4) 0.022(4) 0.012(3) 0.004(3)
C(52) 0.029(4) 0.054(5) 0.035(4) 0.005(3) 0.013(3) -0.002(3)
C(53) 0.035(4) 0.035(4) 0.030(4) 0.002(3) 0.023(3) 0.003(3)
C(54) 0.037(4) 0.023(3) 0.032(4) -0.008(3) 0.022(3) 0.003(2)
C(55) 0.038(4) 0.039(4) 0.035(4) -0.004(3) 0.022(3) -0.009(3)
C(56) 0.044(5) 0.054(5) 0.042(5) -0.012(4) 0.027(4) -0.014(4)
C(57) 0.064(6) 0.049(5) 0.057(6) -0.021(4) 0.045(5) -0.028(4)
C(58) 0.065(6) 0.037(4) 0.048(5) -0.006(4) 0.046(4) -0.009(3)
C(59) 0.041(4) 0.037(4) 0.039(4) 0.002(3) 0.025(3) 0.003(3)
C(68) 0.102(11) 0.113(12) 0.064(8) 0.039(9) 0.037(7) -0.012(8)
C(69) 0.139(14) 0.086(10) 0.077(10) -0.039(10) 0.054(9) -0.018(8)
C(70) 0.175(18) 0.120(14) 0.065(9) 0.045(13) 0.052(11) 0.020(9)

loop_
_atom_type_symbol
_atom_type_description
_atom_type_scat_dispersion_real
_atom_type_scat_dispersion_imag
_atom_type_scat_source
C C 0.003 0.002
;
International Tables for Crystallography
(1992, Vol. C, Tables 4.2.6.8 and 6.1.1.4)
;
H H 0.000 0.000
;
International Tables for Crystallography
(1992, Vol. C, Table 6.1.1.4)
;
Ir Ir -1.444 7.990
;
International Tables for Crystallography
(1992, Vol. C, Tables 4.2.6.8 and 6.1.1.4)
;
O O 0.011 0.006
;
International Tables for Crystallography
(1992, Vol. C, Tables 4.2.6.8 and 6.1.1.4)
;
P P 0.102 0.094
;
International Tables for Crystallography
(1992, Vol. C, Tables 4.2.6.8 and 6.1.1.4)
;
Pt Pt -1.703 8.390
;
International Tables for Crystallography
(1992, Vol. C, Tables 4.2.6.8 and 6.1.1.4)
;
S S 0.125 0.123
;
International Tables for Crystallography
(1992, Vol. C, Tables 4.2.6.8 and 6.1.1.4)
;

loop_
_geom_angle_atom_site_label_1
_geom_angle_atom_site_label_2
_geom_angle_atom_site_label_3
_geom_angle
_geom_angle_publ_flag
_geom_angle_site_symmetry_1
_geom_angle_site_symmetry_3
Pt(2) Pt(1) Ir(1) 57.973(12) yes . .
Pt(2) Pt(1) S(1) 93.43(7) yes . .
Pt(2) Pt(1) S(2) 55.10(4) yes . .
Pt(2) Pt(1) P(1) 145.64(5) yes . .
Pt(2) Pt(1) C(61) 100.6(10) yes . .
Ir(1) Pt(1) S(1) 52.69(6) yes . .
Ir(1) Pt(1) S(2) 93.16(4) yes . .
Ir(1) Pt(1) P(1) 155.79(5) yes . .
Ir(1) Pt(1) C(61) 53.7(8) yes . .
S(1) Pt(1) S(2) 144.43(7) yes . .
S(1) Pt(1) P(1) 108.81(8) yes . .
S(1) Pt(1) C(61) 9.8(12) yes . .
S(2) Pt(1) P(1) 106.76(6) yes . .
S(2) Pt(1) C(61) 146.9(8) yes . .
P(1) Pt(1) C(61) 105.2(9) yes . .
Pt(1) Pt(2) Ir(1) 59.104(12) yes . .
Pt(1) Pt(2) S(2) 52.80(3) yes . .
Pt(1) Pt(2) S(3) 87.11(19) yes . .
Pt(1) Pt(2) P(2) 139.84(5) yes . .
Pt(1) Pt(2) C(11) 99.1(2) yes . .
Ir(1) Pt(2) S(2) 92.41(4) yes . .
Ir(1) Pt(2) S(3) 52.1(2) yes . .
Ir(1) Pt(2) P(2) 155.66(6) yes . .
Ir(1) Pt(2) C(11) 50.8(3) yes . .
S(2) Pt(2) S(3) 138.3(2) yes . .
S(2) Pt(2) P(2) 111.54(7) yes . .
S(2) Pt(2) C(11) 143.2(3) yes . .
S(3) Pt(2) P(2) 106.9(2) yes . .
S(3) Pt(2) C(11) 18.3(3) yes . .
P(2) Pt(2) C(11) 105.2(3) yes . .
Pt(1) Ir(1) Pt(2) 62.924(14) yes . .
Pt(1) Ir(1) S(1) 54.56(8) yes . .
Pt(1) Ir(1) S(3) 91.9(2) yes . .
Pt(1) Ir(1) C(1) 144.6(2) yes . .
Pt(1) Ir(1) C(2) 107.3(2) yes . .
Pt(1) Ir(1) C(3) 96.5(2) yes . .
Pt(1) Ir(1) C(4) 117.6(2) yes . .
Pt(1) Ir(1) C(5) 155.2(3) yes . .
Pt(1) Ir(1) C(11) 98.7(2) yes . .
Pt(1) Ir(1) C(61) 46.5(9) yes . .
Pt(2) Ir(1) S(1) 98.41(7) yes . .
Pt(2) Ir(1) S(3) 55.8(2) yes . .
Pt(2) Ir(1) C(1) 149.9(2) yes . .
Pt(2) Ir(1) C(2) 149.8(3) yes . .
Pt(2) Ir(1) C(3) 114.4(2) yes . .
Pt(2) Ir(1) C(4) 96.4(2) yes . .
Pt(2) Ir(1) C(5) 112.8(2) yes . .
Pt(2) Ir(1) C(11) 46.2(2) yes . .
Pt(2) Ir(1) C(61) 99.0(8) yes . .
S(1) Ir(1) S(3) 78.8(2) yes . .
S(1) Ir(1) C(1) 109.1(2) yes . .
S(1) Ir(1) C(2) 97.3(2) yes . .
S(1) Ir(1) C(3) 119.1(2) yes . .
S(1) Ir(1) C(4) 155.6(2) yes . .
S(1) Ir(1) C(5) 145.2(2) yes . .
S(1) Ir(1) C(11) 98.5(2) yes . .
S(1) Ir(1) C(61) 12.4(11) yes . .
S(3) Ir(1) C(1) 117.2(3) yes . .
S(3) Ir(1) C(2) 153.4(3) yes . .
S(3) Ir(1) C(3) 161.8(2) yes . .
S(3) Ir(1) C(4) 125.6(3) yes . .
S(3) Ir(1) C(5) 105.7(3) yes . .
S(3) Ir(1) C(11) 20.5(3) yes . .
S(3) Ir(1) C(61) 89.2(11) yes . .
C(1) Ir(1) C(2) 38.9(4) yes . .
C(1) Ir(1) C(3) 62.2(3) yes . .
C(1) Ir(1) C(4) 62.6(3) yes . .
C(1) Ir(1) C(5) 37.5(2) yes . .
C(1) Ir(1) C(11) 115.7(4) yes . .
C(1) Ir(1) C(61) 110.4(8) yes . .
C(2) Ir(1) C(3) 35.6(3) yes . .
C(2) Ir(1) C(4) 61.4(3) yes . .
C(2) Ir(1) C(5) 63.0(3) yes . .
C(2) Ir(1) C(11) 154.0(3) yes . .
C(2) Ir(1) C(61) 91.0(10) yes . .
C(3) Ir(1) C(4) 36.5(3) yes . .
C(3) Ir(1) C(5) 61.9(3) yes . .
C(3) Ir(1) C(11) 141.4(3) yes . .
C(3) Ir(1) C(61) 108.3(11) yes . .
C(4) Ir(1) C(5) 37.6(3) yes . .
C(4) Ir(1) C(11) 105.8(3) yes . .
C(4) Ir(1) C(61) 144.6(11) yes . .
C(5) Ir(1) C(11) 92.7(3) yes . .
C(5) Ir(1) C(61) 148.0(9) yes . .
C(11) Ir(1) C(61) 107.9(11) yes . .
Pt(1) S(1) Ir(1) 72.75(8) yes . .
Pt(1) S(1) O(2) 113.6(14) yes . .
Pt(1) S(1) C(12) 110.8(3) yes . .
Pt(1) S(1) C(61) 45(3) yes . .
Ir(1) S(1) O(2) 133.1(13) yes . .
Ir(1) S(1) C(12) 115.8(2) yes . .
Ir(1) S(1) C(61) 80(3) yes . .
O(2) S(1) C(12) 105.2(14) yes . .
O(2) S(1) C(61) 77(3) yes . .
C(12) S(1) C(61) 149(4) yes . .
Pt(1) S(2) Pt(2) 72.10(5) yes . .
Pt(1) S(2) C(18) 113.7(2) yes . .
Pt(2) S(2) C(18) 114.6(2) yes . .
Pt(2) S(3) Ir(1) 72.1(3) yes . .
Pt(2) S(3) O(1) 108.4(5) yes . .
Pt(2) S(3) C(11) 51.8(9) yes . .
Pt(2) S(3) C(62) 117.7(12) yes . .
Ir(1) S(3) O(1) 118.7(6) yes . .
Ir(1) S(3) C(11) 70.2(11) yes . .
Ir(1) S(3) C(62) 118.9(13) yes . .
O(1) S(3) C(11) 66.2(11) yes . .
O(1) S(3) C(62) 113.9(15) yes . .
C(11) S(3) C(62) 165.2(15) yes . .
Pt(1) P(1) C(24) 114.5(2) yes . .
Pt(1) P(1) C(30) 115.2(2) yes . .
Pt(1) P(1) C(36) 115.5(2) yes . .
C(24) P(1) C(30) 103.5(4) yes . .
C(24) P(1) C(36) 101.9(3) yes . .
C(30) P(1) C(36) 104.6(3) yes . .
Pt(2) P(2) C(42) 113.5(2) yes . .
Pt(2) P(2) C(48) 114.3(2) yes . .
Pt(2) P(2) C(54) 118.2(2) yes . .
C(42) P(2) C(48) 105.9(3) yes . .
C(42) P(2) C(54) 100.6(3) yes . .
C(48) P(2) C(54) 102.7(3) yes . .
S(3) O(1) C(11) 36.3(6) yes . .
S(1) O(2) C(61) 23(2) yes . .
Ir(1) C(1) C(2) 70.8(4) yes . .
Ir(1) C(1) C(5) 71.2(4) yes . .
Ir(1) C(1) C(6) 125.9(7) yes . .
C(2) C(1) C(5) 106.0(8) yes . .
C(2) C(1) C(6) 126.5(8) yes . .
C(5) C(1) C(6) 127.5(10) yes . .
Ir(1) C(2) C(1) 70.3(5) yes . .
Ir(1) C(2) C(3) 73.6(6) yes . .
Ir(1) C(2) C(7) 124.9(7) yes . .
C(1) C(2) C(3) 108.2(7) yes . .
C(1) C(2) C(7) 124.3(9) yes . .
C(3) C(2) C(7) 127.3(10) yes . .
Ir(1) C(3) C(2) 70.8(7) yes . .
Ir(1) C(3) C(4) 70.9(6) yes . .
Ir(1) C(3) C(8) 127.1(7) yes . .
C(2) C(3) C(4) 109.8(9) yes . .
C(2) C(3) C(8) 125.4(8) yes . .
C(4) C(3) C(8) 124.7(8) yes . .
Ir(1) C(4) C(3) 72.6(5) yes . .
Ir(1) C(4) C(5) 70.5(5) yes . .
Ir(1) C(4) C(9) 125.9(7) yes . .
C(3) C(4) C(5) 108.1(7) yes . .
C(3) C(4) C(9) 127.7(10) yes . .
C(5) C(4) C(9) 124.1(9) yes . .
Ir(1) C(5) C(1) 71.2(4) yes . .
Ir(1) C(5) C(4) 71.9(4) yes . .
Ir(1) C(5) C(10) 123.9(8) yes . .
C(1) C(5) C(4) 107.9(8) yes . .
C(1) C(5) C(10) 123.8(9) yes . .
C(4) C(5) C(10) 128.2(8) yes . .
Pt(2) C(11) Ir(1) 83.1(4) yes . .
Pt(2) C(11) S(3) 109.9(10) yes . .
Pt(2) C(11) O(1) 142.8(8) yes . .
Ir(1) C(11) S(3) 89.2(10) yes . .
Ir(1) C(11) O(1) 134.1(7) yes . .
S(3) C(11) O(1) 77.4(12) yes . .
S(1) C(12) C(13) 119.5(8) yes . .
S(1) C(12) C(17) 120.9(7) yes . .
S(1) C(12) C(62) 116.2(16) yes . .
S(1) C(12) C(63) 125(3) yes . .
C(13) C(12) C(17) 119.4(10) yes . .
C(13) C(12) C(62) 107.1(16) yes . .
C(13) C(12) C(63) 40(2) yes . .
C(17) C(12) C(62) 47.5(15) yes . .
C(17) C(12) C(63) 103(3) yes . .
C(62) C(12) C(63) 70(2) yes . .
C(12) C(13) C(14) 119.0(13) yes . .
C(12) C(13) C(63) 46(2) yes . .
C(12) C(13) C(64) 112(2) yes . .
C(14) C(13) C(63) 97(4) yes . .
C(14) C(13) C(64) 16(2) yes . .
C(63) C(13) C(64) 102(4) yes . .
C(13) C(14) C(15) 122.1(16) yes . .
C(13) C(14) C(63) 32.7(18) yes . .
C(13) C(14) C(64) 77(9) yes . .
C(13) C(14) C(65) 122(3) yes . .
C(15) C(14) C(63) 99(2) yes . .
C(15) C(14) C(64) 74(8) yes . .
C(15) C(14) C(65) 15(2) yes . .
C(63) C(14) C(64) 90(8) yes . .
C(63) C(14) C(65) 106(3) yes . .
C(64) C(14) C(65) 61(9) yes . .
C(14) C(15) C(16) 115.8(18) yes . .
C(14) C(15) C(64) 14.2(18) yes . .
C(14) C(15) C(65) 39(5) yes . .
C(14) C(15) C(66) 127(5) yes . .
C(16) C(15) C(64) 110(2) yes . .
C(16) C(15) C(65) 115(6) yes . .
C(16) C(15) C(66) 11(4) yes . .
C(64) C(15) C(65) 28(6) yes . .
C(64) C(15) C(66) 120(5) yes . .
C(65) C(15) C(66) 122(7) yes . .
C(15) C(16) C(17) 121.2(15) yes . .
C(15) C(16) C(65) 15(2) yes . .
C(15) C(16) C(66) 17(6) yes . .
C(15) C(16) C(67) 119(4) yes . .
C(17) C(16) C(65) 110(2) yes . .
C(17) C(16) C(66) 138(7) yes . .
C(17) C(16) C(67) 68(5) yes . .
C(65) C(16) C(66) 29(6) yes . .
C(65) C(16) C(67) 126(4) yes . .
C(66) C(16) C(67) 121(6) yes . .
C(12) C(17) C(16) 122.1(10) yes . .
C(12) C(17) C(62) 68(2) yes . .
C(12) C(17) C(66) 110(2) yes . .
C(12) C(17) C(67) 130(2) yes . .
C(16) C(17) C(62) 100(2) yes . .
C(16) C(17) C(66) 12(2) yes . .
C(16) C(17) C(67) 38(2) yes . .
C(62) C(17) C(66) 95(2) yes . .
C(62) C(17) C(67) 73(3) yes . .
C(66) C(17) C(67) 44(2) yes . .
S(2) C(18) C(19) 118.6(6) yes . .
S(2) C(18) C(23) 121.9(6) yes . .
C(19) C(18) C(23) 119.4(6) yes . .
C(18) C(19) C(20) 120.5(8) yes . .
C(19) C(20) C(21) 121.4(10) yes . .
C(20) C(21) C(22) 118.3(8) yes . .
C(21) C(22) C(23) 121.6(9) yes . .
C(18) C(23) C(22) 118.8(8) yes . .
P(1) C(24) C(25) 122.7(6) yes . .
P(1) C(24) C(29) 118.2(8) yes . .
C(25) C(24) C(29) 119.1(8) yes . .
C(24) C(25) C(26) 120.3(8) yes . .
C(25) C(26) C(27) 119.3(10) yes . .
C(26) C(27) C(28) 120.8(9) yes . .
C(27) C(28) C(29) 119.5(10) yes . .
C(24) C(29) C(28) 120.7(11) yes . .
P(1) C(30) C(31) 123.0(6) yes . .
P(1) C(30) C(35) 118.3(5) yes . .
C(31) C(30) C(35) 118.7(7) yes . .
C(30) C(31) C(32) 120.3(7) yes . .
C(31) C(32) C(33) 119.9(7) yes . .
C(32) C(33) C(34) 119.7(8) yes . .
C(33) C(34) C(35) 120.6(8) yes . .
C(30) C(35) C(34) 120.7(7) yes . .
P(1) C(36) C(37) 124.0(6) yes . .
P(1) C(36) C(41) 118.2(4) yes . .
C(37) C(36) C(41) 117.7(7) yes . .
C(36) C(37) C(38) 120.6(7) yes . .
C(37) C(38) C(39) 120.8(6) yes . .
C(38) C(39) C(40) 119.0(9) yes . .
C(39) C(40) C(41) 119.8(8) yes . .
C(36) C(41) C(40) 122.0(6) yes . .
P(2) C(42) C(43) 122.0(4) yes . .
P(2) C(42) C(47) 118.4(6) yes . .
C(43) C(42) C(47) 119.6(7) yes . .
C(42) C(43) C(44) 121.2(6) yes . .
C(43) C(44) C(45) 119.4(9) yes . .
C(44) C(45) C(46) 120.1(9) yes . .
C(45) C(46) C(47) 120.8(7) yes . .
C(42) C(47) C(46) 118.9(8) yes . .
P(2) C(48) C(49) 124.2(6) yes . .
P(2) C(48) C(53) 117.4(5) yes . .
C(49) C(48) C(53) 118.3(7) yes . .
C(48) C(49) C(50) 119.9(8) yes . .
C(49) C(50) C(51) 119.7(7) yes . .
C(50) C(51) C(52) 120.6(8) yes . .
C(51) C(52) C(53) 119.5(9) yes . .
C(48) C(53) C(52) 121.8(7) yes . .
P(2) C(54) C(55) 123.2(7) yes . .
P(2) C(54) C(59) 119.4(5) yes . .
C(55) C(54) C(59) 117.4(7) yes . .
C(54) C(55) C(56) 121.5(8) yes . .
C(55) C(56) C(57) 120.3(7) yes . .
C(56) C(57) C(58) 120.1(9) yes . .
C(57) C(58) C(59) 120.0(10) yes . .
C(54) C(59) C(58) 120.8(7) yes . .
Pt(1) C(61) Ir(1) 79.7(10) yes . .
Pt(1) C(61) S(1) 125(4) yes . .
Pt(1) C(61) O(2) 139(2) yes . .
Ir(1) C(61) S(1) 88(3) yes . .
Ir(1) C(61) O(2) 138(2) yes . .
S(1) C(61) O(2) 80(4) yes . .
S(3) C(62) C(12) 110(2) yes . .
S(3) C(62) C(17) 113(2) yes . .
S(3) C(62) C(63) 126(3) yes . .
S(3) C(62) C(67) 119(3) yes . .
C(12) C(62) C(17) 64.1(16) yes . .
C(12) C(62) C(63) 42(2) yes . .
C(12) C(62) C(67) 115(3) yes . .
C(17) C(62) C(63) 94(2) yes . .
C(17) C(62) C(67) 59(3) yes . .
C(63) C(62) C(67) 115(3) yes . .
C(12) C(63) C(13) 94(3) yes . .
C(12) C(63) C(14) 119(3) yes . .
C(12) C(63) C(62) 68(2) yes . .
C(12) C(63) C(64) 107(3) yes . .
C(13) C(63) C(14) 50(2) yes . .
C(13) C(63) C(62) 150(4) yes . .
C(13) C(63) C(64) 46(3) yes . .
C(14) C(63) C(62) 117(4) yes . .
C(14) C(63) C(64) 12.0(16) yes . .
C(62) C(63) C(64) 115(4) yes . .
C(13) C(64) C(14) 87(9) yes . .
C(13) C(64) C(15) 130(3) yes . .
C(13) C(64) C(63) 31(2) yes . .
C(13) C(64) C(65) 138(4) yes . .
C(14) C(64) C(15) 92(8) yes . .
C(14) C(64) C(63) 78(7) yes . .
C(14) C(64) C(65) 101(9) yes . .
C(15) C(64) C(63) 99(2) yes . .
C(15) C(64) C(65) 12(2) yes . .
C(63) C(64) C(65) 110(4) yes . .
C(14) C(65) C(15) 126(7) yes . .
C(14) C(65) C(16) 119(3) yes . .
C(14) C(65) C(64) 18(2) yes . .
C(14) C(65) C(66) 130(5) yes . .
C(15) C(65) C(16) 50(4) yes . .
C(15) C(65) C(64) 140(8) yes . .
C(15) C(65) C(66) 38(5) yes . .
C(16) C(65) C(64) 116(4) yes . .
C(16) C(65) C(66) 13(3) yes . .
C(64) C(65) C(66) 129(6) yes . .
C(15) C(66) C(16) 152(10) yes . .
C(15) C(66) C(17) 122(6) yes . .
C(15) C(66) C(65) 20(3) yes . .
C(15) C(66) C(67) 134(7) yes . .
C(16) C(66) C(17) 30(5) yes . .
C(16) C(66) C(65) 138(10) yes . .
C(16) C(66) C(67) 36(4) yes . .
C(17) C(66) C(65) 109(5) yes . .
C(17) C(66) C(67) 46(4) yes . .
C(65) C(66) C(67) 137(6) yes . .
C(16) C(67) C(17) 74(4) yes . .
C(16) C(67) C(62) 108(6) yes . .
C(16) C(67) C(66) 23(3) yes . .
C(17) C(67) C(62) 48(3) yes . .
C(17) C(67) C(66) 90(4) yes . .
C(62) C(67) C(66) 110(5) yes . .
C(69) C(68) C(70) 120.0(17) yes . 65503
C(68) C(69) C(70) 119.6(17) yes . .
C(68) C(70) C(69) 120.0(13) yes 65503 .
C(1) C(6) H(1) 111.2(11) no . .
C(1) C(6) H(2) 108.2(15) no . .
C(1) C(6) H(3) 108.9(11) no . .
H(1) C(6) H(2) 109.5(14) no . .
H(1) C(6) H(3) 109.5(19) no . .
H(2) C(6) H(3) 109.5(14) no . .
C(2) C(7) H(4) 109.0(12) no . .
C(2) C(7) H(5) 109.8(12) no . .
C(2) C(7) H(6) 109.6(11) no . .
H(4) C(7) H(5) 109.5(15) no . .
H(4) C(7) H(6) 109.5(16) no . .
H(5) C(7) H(6) 109.5(17) no . .
C(3) C(8) H(7) 109.8(15) no . .
C(3) C(8) H(8) 109.2(13) no . .
C(3) C(8) H(9) 109.4(17) no . .
H(7) C(8) H(8) 109(2) no . .
H(7) C(8) H(9) 109.5(15) no . .
H(8) C(8) H(9) 109.5(17) no . .
C(4) C(9) H(10) 110.4(12) no . .
C(4) C(9) H(11) 109.1(11) no . .
C(4) C(9) H(12) 108.9(12) no . .
H(10) C(9) H(11) 109.5(16) no . .
H(10) C(9) H(12) 109.5(15) no . .
H(11) C(9) H(12) 109.5(16) no . .
C(5) C(10) H(13) 108.1(14) no . .
C(5) C(10) H(14) 109.4(12) no . .
C(5) C(10) H(15) 111.0(11) no . .
H(13) C(10) H(14) 109.5(14) no . .
H(13) C(10) H(15) 109.5(16) no . .
H(14) C(10) H(15) 109.5(18) no . .
C(18) C(19) H(16) 119.2(9) no . .
C(20) C(19) H(16) 120.3(10) no . .
C(19) C(20) H(17) 119.1(11) no . .
C(21) C(20) H(17) 119.6(10) no . .
C(20) C(21) H(18) 121.2(13) no . .
C(22) C(21) H(18) 120.5(13) no . .
C(21) C(22) H(19) 119.6(10) no . .
C(23) C(22) H(19) 118.9(11) no . .
C(18) C(23) H(20) 120.3(8) no . .
C(22) C(23) H(20) 120.9(10) no . .
C(24) C(25) H(21) 119.6(9) no . .
C(26) C(25) H(21) 120.1(11) no . .
C(25) C(26) H(22) 120.4(11) no . .
C(27) C(26) H(22) 120.3(10) no . .
C(26) C(27) H(23) 119.7(15) no . .
C(28) C(27) H(23) 119.5(14) no . .
C(27) C(28) H(24) 120.2(13) no . .
C(29) C(28) H(24) 120.3(15) no . .
C(24) C(29) H(25) 119.1(10) no . .
C(28) C(29) H(25) 120.2(12) no . .
C(30) C(31) H(26) 120.0(9) no . .
C(32) C(31) H(26) 119.8(8) no . .
C(31) C(32) H(27) 120.1(10) no . .
C(33) C(32) H(27) 120.0(10) no . .
C(32) C(33) H(28) 120.0(9) no . .
C(34) C(33) H(28) 120.3(10) no . .
C(33) C(34) H(29) 119.8(10) no . .
C(35) C(34) H(29) 119.6(9) no . .
C(30) C(35) H(30) 119.6(9) no . .
C(34) C(35) H(30) 119.7(9) no . .
C(36) C(37) H(31) 119.4(9) no . .
C(38) C(37) H(31) 120.0(8) no . .
C(37) C(38) H(32) 119.7(11) no . .
C(39) C(38) H(32) 119.5(11) no . .
C(38) C(39) H(33) 120.5(8) no . .
C(40) C(39) H(33) 120.5(10) no . .
C(39) C(40) H(34) 119.9(11) no . .
C(41) C(40) H(34) 120.3(9) no . .
C(36) C(41) H(35) 118.9(10) no . .
C(40) C(41) H(35) 119.1(10) no . .
C(42) C(43) H(36) 119.0(9) no . .
C(44) C(43) H(36) 119.7(9) no . .
C(43) C(44) H(37) 120.4(9) no . .
C(45) C(44) H(37) 120.2(11) no . .
C(44) C(45) H(38) 120.5(12) no . .
C(46) C(45) H(38) 119.4(10) no . .
C(45) C(46) H(39) 120.2(13) no . .
C(47) C(46) H(39) 119.0(13) no . .
C(42) C(47) H(40) 120.2(10) no . .
C(46) C(47) H(40) 120.9(8) no . .
C(48) C(49) H(41) 119.9(9) no . .
C(50) C(49) H(41) 120.2(8) no . .
C(49) C(50) H(42) 120.3(11) no . .
C(51) C(50) H(42) 120.0(11) no . .
C(50) C(51) H(43) 119.3(10) no . .
C(52) C(51) H(43) 120.1(11) no . .
C(51) C(52) H(44) 120.2(10) no . .
C(53) C(52) H(44) 120.2(10) no . .
C(48) C(53) H(45) 118.7(9) no . .
C(52) C(53) H(45) 119.5(10) no . .
C(54) C(55) H(46) 119.0(9) no . .
C(56) C(55) H(46) 119.5(8) no . .
C(55) C(56) H(47) 120.2(12) no . .
C(57) C(56) H(47) 119.5(11) no . .
C(56) C(57) H(48) 120.1(10) no . .
C(58) C(57) H(48) 119.7(13) no . .
C(57) C(58) H(49) 120.2(10) no . .
C(59) C(58) H(49) 119.8(9) no . .
C(54) C(59) H(50) 119.2(10) no . .
C(58) C(59) H(50) 120.0(11) no . .
C(69) C(68) H(51) 120.4 no . .
C(70) C(68) H(51) 119.5 no 65503 .
C(68) C(69) H(52) 120(2) no . .
C(70) C(69) H(52) 120.8(16) no . .
C(68) C(70) H(53) 120.4 no 65503 .
C(69) C(70) H(53) 119.4 no . .

loop_
_geom_bond_atom_site_label_1
_geom_bond_atom_site_label_2
_geom_bond_distance
_geom_bond_publ_flag
_geom_bond_site_symmetry_2
Pt(1) Pt(2) 2.8061(4) yes .
Pt(1) Ir(1) 2.7043(5) yes .
Pt(1) S(1) 2.307(3) yes .
Pt(1) S(2) 2.3487(15) yes .
Pt(1) P(1) 2.2444(19) yes .
Pt(1) C(61) 2.00(3) yes .
Pt(2) Ir(1) 2.6718(5) yes .
Pt(2) S(2) 2.418(2) yes .
Pt(2) S(3) 2.324(9) yes .
Pt(2) P(2) 2.220(2) yes .
Pt(2) C(11) 1.942(11) yes .
Ir(1) S(1) 2.252(2) yes .
Ir(1) S(3) 2.215(10) yes .
Ir(1) C(1) 2.202(8) yes .
Ir(1) C(2) 2.209(10) yes .
Ir(1) C(3) 2.244(12) yes .
Ir(1) C(4) 2.222(9) yes .
Ir(1) C(5) 2.203(8) yes .
Ir(1) C(11) 2.085(11) yes .
Ir(1) C(61) 2.22(3) yes .
S(1) O(2) 1.21(2) yes .
S(1) C(12) 1.771(12) yes .
S(1) C(61) 0.48(4) yes .
S(2) C(18) 1.778(6) yes .
S(3) O(1) 1.279(11) yes .
S(3) C(11) 0.776(12) yes .
S(3) C(62) 1.80(3) yes .
P(1) C(24) 1.841(8) yes .
P(1) C(30) 1.826(8) yes .
P(1) C(36) 1.827(8) yes .
P(2) C(42) 1.841(8) yes .
P(2) C(48) 1.815(7) yes .
P(2) C(54) 1.825(7) yes .
O(1) C(11) 1.199(15) yes .
O(2) C(61) 1.20(3) yes .
C(1) C(2) 1.470(15) yes .
C(1) C(5) 1.417(11) yes .
C(1) C(6) 1.501(14) yes .
C(2) C(3) 1.364(14) yes .
C(2) C(7) 1.506(12) yes .
C(3) C(4) 1.400(13) yes .
C(3) C(8) 1.52(2) yes .
C(4) C(5) 1.426(15) yes .
C(4) C(9) 1.514(12) yes .
C(5) C(10) 1.507(15) yes .
C(12) C(13) 1.452(14) yes .
C(12) C(17) 1.388(16) yes .
C(12) C(62) 1.43(3) yes .
C(12) C(63) 1.05(4) yes .
C(13) C(14) 1.34(2) yes .
C(13) C(63) 0.94(4) yes .
C(13) C(64) 1.31(5) yes .
C(14) C(15) 1.49(3) yes .
C(14) C(63) 1.72(5) yes .
C(14) C(64) 0.37(4) yes .
C(14) C(65) 1.15(6) yes .
C(15) C(16) 1.42(2) yes .
C(15) C(64) 1.43(5) yes .
C(15) C(65) 0.48(5) yes .
C(15) C(66) 0.89(6) yes .
C(16) C(17) 1.36(2) yes .
C(16) C(65) 1.69(4) yes .
C(16) C(66) 0.58(6) yes .
C(16) C(67) 0.87(5) yes .
C(17) C(62) 1.14(3) yes .
C(17) C(66) 1.83(7) yes .
C(17) C(67) 1.31(7) yes .
C(18) C(19) 1.373(12) yes .
C(18) C(23) 1.411(12) yes .
C(19) C(20) 1.392(12) yes .
C(20) C(21) 1.376(15) yes .
C(21) C(22) 1.390(16) yes .
C(22) C(23) 1.398(11) yes .
C(24) C(25) 1.388(14) yes .
C(24) C(29) 1.385(14) yes .
C(25) C(26) 1.381(12) yes .
C(26) C(27) 1.400(15) yes .
C(27) C(28) 1.356(19) yes .
C(28) C(29) 1.397(14) yes .
C(30) C(31) 1.399(10) yes .
C(30) C(35) 1.398(11) yes .
C(31) C(32) 1.398(12) yes .
C(32) C(33) 1.384(12) yes .
C(33) C(34) 1.391(11) yes .
C(34) C(35) 1.371(12) yes .
C(36) C(37) 1.392(8) yes .
C(36) C(41) 1.381(12) yes .
C(37) C(38) 1.395(13) yes .
C(38) C(39) 1.379(13) yes .
C(39) C(40) 1.385(10) yes .
C(40) C(41) 1.389(14) yes .
C(42) C(43) 1.381(11) yes .
C(42) C(47) 1.385(9) yes .
C(43) C(44) 1.376(13) yes .
C(44) C(45) 1.374(11) yes .
C(45) C(46) 1.377(16) yes .
C(46) C(47) 1.393(14) yes .
C(48) C(49) 1.402(10) yes .
C(48) C(53) 1.383(12) yes .
C(49) C(50) 1.406(12) yes .
C(50) C(51) 1.390(14) yes .
C(51) C(52) 1.364(13) yes .
C(52) C(53) 1.391(12) yes .
C(54) C(55) 1.397(9) yes .
C(54) C(59) 1.399(13) yes .
C(55) C(56) 1.383(13) yes .
C(56) C(57) 1.370(16) yes .
C(57) C(58) 1.376(12) yes .
C(58) C(59) 1.400(12) yes .
C(62) C(63) 1.46(5) yes .
C(62) C(67) 1.46(9) yes .
C(63) C(64) 1.76(6) yes .
C(64) C(65) 1.03(8) yes .
C(65) C(66) 1.22(7) yes .
C(66) C(67) 1.27(7) yes .
C(68) C(69) 1.292(19) yes .
C(68) C(70) 1.39(2) yes 65503
C(69) C(70) 1.50(2) yes .
C(6) H(1) 0.95(2) no .
C(6) H(2) 0.950(17) no .
C(6) H(3) 0.950(13) no .
C(7) H(4) 0.950(19) no .
C(7) H(5) 0.95(2) no .
C(7) H(6) 0.950(15) no .
C(8) H(7) 0.950(16) no .
C(8) H(8) 0.95(2) no .
C(8) H(9) 0.950(16) no .
C(9) H(10) 0.950(19) no .
C(9) H(11) 0.950(14) no .
C(9) H(12) 0.950(19) no .
C(10) H(13) 0.950(15) no .
C(10) H(14) 0.950(17) no .
C(10) H(15) 0.95(2) no .
C(19) H(16) 0.950(13) no .
C(20) H(17) 0.950(16) no .
C(21) H(18) 0.950(12) no .
C(22) H(19) 0.950(14) no .
C(23) H(20) 0.950(13) no .
C(25) H(21) 0.950(13) no .
C(26) H(22) 0.950(17) no .
C(27) H(23) 0.950(14) no .
C(28) H(24) 0.950(16) no .
C(29) H(25) 0.950(18) no .
C(31) H(26) 0.950(11) no .
C(32) H(27) 0.950(10) no .
C(33) H(28) 0.950(13) no .
C(34) H(29) 0.950(12) no .
C(35) H(30) 0.950(10) no .
C(37) H(31) 0.950(11) no .
C(38) H(32) 0.950(10) no .
C(39) H(33) 0.950(14) no .
C(40) H(34) 0.950(13) no .
C(41) H(35) 0.950(9) no .
C(43) H(36) 0.950(8) no .
C(44) H(37) 0.950(13) no .
C(45) H(38) 0.950(15) no .
C(46) H(39) 0.950(11) no .
C(47) H(40) 0.950(13) no .
C(49) H(41) 0.950(13) no .
C(50) H(42) 0.950(12) no .
C(51) H(43) 0.950(13) no .
C(52) H(44) 0.950(13) no .
C(53) H(45) 0.950(11) no .
C(55) H(46) 0.950(13) no .
C(56) H(47) 0.950(11) no .
C(57) H(48) 0.950(14) no .
C(58) H(49) 0.950(15) no .
C(59) H(50) 0.950(10) no .
C(68) H(51) 0.950 no .
C(69) H(52) 0.95(2) no .
C(70) H(53) 0.950 no .
